data_2222373
loop_
_publ_author_name
'Tang, Zhan'
'Xu, Min'
'Zheng, Gui-Ru'
'Feng, Hai'

_publ_section_title
;
 1-(2-Chlorophenyl)-2-(isopropylamino)ethanol
;
_journal_coeditor_code IS2416
_journal_issue 7
_journal_name_full 'Acta Crystallographica Section E'
_journal_page_first o1501
_journal_paper_doi 10.1107/S1600536809019953
_journal_volume 65
_journal_year 2009
_chemical_formula_iupac 'C11 H16 Cl N O'
_chemical_formula_moiety 'C11 H16 Cl N O'
_chemical_formula_sum 'C11 H16 Cl N O'
_chemical_formula_weight 213.70
_chemical_name_systematic
;
1-(2-Chlorophenyl)-2-(isopropylamino)ethanol
;
_space_group_IT_number 114
_symmetry_cell_setting tetragonal
_symmetry_space_group_name_Hall 'P -4 2n'
_symmetry_space_group_name_H-M 'P -4 21 c'
_atom_sites_solution_hydrogens geom
_atom_sites_solution_primary direct
_atom_sites_solution_secondary difmap
_audit_creation_method SHELXL-97
_cell_angle_alpha 90.00
_cell_angle_beta 90.00
_cell_angle_gamma 90.00
_cell_formula_units_Z 8
_cell_length_a 14.0195(5)
_cell_length_b 14.0195(5)
_cell_length_c 12.1243(4)
_cell_measurement_reflns_used 13301
_cell_measurement_temperature 296(2)
_cell_measurement_theta_max 27.4
_cell_measurement_theta_min 3.3
_cell_volume 2382.99(14)
_computing_cell_refinement 'PROCESS-AUTO (Rigaku, 1998)'
_computing_data_collection 'PROCESS-AUTO (Rigaku, 1998)'
_computing_data_reduction 'CrystalStructure (Rigaku/MSC, 2004)'
_computing_molecular_graphics 'ORTEP-3 (Farrugia, 1997)'
_computing_publication_material 'SHELXL97 (Sheldrick, 2008)'
_computing_structure_refinement 'SHELXL97 (Sheldrick, 2008)'
_computing_structure_solution 'SIR97 (Altomare <i>et al.</i>,  1999)'
_diffrn_ambient_temperature 296(2)
_diffrn_detector_area_resol_mean 10.00
_diffrn_measured_fraction_theta_full 0.997
_diffrn_measured_fraction_theta_max 0.997
_diffrn_measurement_device_type 'Rigaku R-AXIS RAPID'
_diffrn_measurement_method \w
_diffrn_radiation_monochromator graphite
_diffrn_radiation_source RT
_diffrn_radiation_type MoK\a
_diffrn_radiation_wavelength 0.71073
_diffrn_reflns_av_R_equivalents 0.0444
_diffrn_reflns_av_sigmaI/netI 0.0293
_diffrn_reflns_limit_h_max 17
_diffrn_reflns_limit_h_min -18
_diffrn_reflns_limit_k_max 18
_diffrn_reflns_limit_k_min -18
_diffrn_reflns_limit_l_max 15
_diffrn_reflns_limit_l_min -13
_diffrn_reflns_number 22063
_diffrn_reflns_theta_full 27.42
_diffrn_reflns_theta_max 27.42
_diffrn_reflns_theta_min 3.25
_exptl_absorpt_coefficient_mu 0.291
_exptl_absorpt_correction_T_max 0.9388
_exptl_absorpt_correction_T_min 0.8710
_exptl_absorpt_correction_type multi-scan
_exptl_absorpt_process_details '(<i>ABSCOR</i>; Higashi, 1995)'
_exptl_crystal_colour colorless
_exptl_crystal_density_diffrn 1.191
_exptl_crystal_density_method 'not measured'
_exptl_crystal_description block
_exptl_crystal_F_000 912
_exptl_crystal_size_max 0.41
_exptl_crystal_size_mid 0.38
_exptl_crystal_size_min 0.22
_refine_diff_density_max 0.185
_refine_diff_density_min -0.328
_refine_ls_abs_structure_details 'Flack (1983), 1181 Friedel pairs'
_refine_ls_abs_structure_Flack 0.0010(10)
_refine_ls_extinction_coef 0.0308(10)
_refine_ls_extinction_expression Fc^*^=kFc[1+0.001xFc^2^\l^3^/sin(2\q)]^-1/4^
_refine_ls_extinction_method 'SHELXL97 (Sheldrick, 2008)'
_refine_ls_goodness_of_fit_ref 1.003
_refine_ls_hydrogen_treatment constr
_refine_ls_matrix_type full
_refine_ls_number_parameters 131
_refine_ls_number_reflns 2711
_refine_ls_number_restraints 0
_refine_ls_restrained_S_all 1.003
_refine_ls_R_factor_all 0.0799
_refine_ls_R_factor_gt 0.0434
_refine_ls_shift/su_max 0.000
_refine_ls_shift/su_mean 0.000
_refine_ls_structure_factor_coef Fsqd
_refine_ls_weighting_details 'calc w=1/[\s^2^(Fo^2^)+(0.002P)^2^+1.96P] where P=(Fo^2^+2Fc^2^)/3'
_refine_ls_weighting_scheme calc
_refine_ls_wR_factor_gt 0.0719
_refine_ls_wR_factor_ref 0.0981
_reflns_number_gt 1796
_reflns_number_total 2711
_reflns_threshold_expression I>2\s(I)
_cod_data_source_file is2416.cif
_cod_data_source_block I
_cod_database_code 2222373
_cod_database_fobs_code 2222373

loop_
_symmetry_equiv_pos_as_xyz
'x, y, z'
'x+1/2, -y+1/2, -z+1/2'
'-x, -y, z'
'-x+1/2, y+1/2, -z+1/2'
'-y+1/2, -x+1/2, z+1/2'
'-y, x, -z'
'y, -x, -z'
'y+1/2, x+1/2, z+1/2'

loop_
_atom_site_type_symbol
_atom_site_label
_atom_site_fract_x
_atom_site_fract_y
_atom_site_fract_z
_atom_site_U_iso_or_equiv
_atom_site_adp_type
_atom_site_calc_flag
_atom_site_refinement_flags
_atom_site_occupancy
_atom_site_disorder_assembly
_atom_site_disorder_group
Cl Cl1 0.89802(8) 0.90968(7) 0.76779(8) 0.0866(3) Uani d . 1 . .
O O1 0.82940(16) 1.14673(15) 0.54268(18) 0.0616(6) Uani d . 1 . .
H H201 0.8801 1.1727 0.5581 0.074 Uiso calc R 1 . .
C C2 0.81036(19) 1.07851(19) 0.7258(2) 0.0484(6) Uani d . 1 . .
C C1 0.8209(2) 1.06095(19) 0.6030(2) 0.0492(7) Uani d . 1 . .
H H1 0.8769 1.0208 0.5896 0.059 Uiso calc R 1 . .
N N1 0.74199(17) 0.99152(18) 0.4402(2) 0.0527(6) Uani d . 1 . .
H H301 0.7679 1.0439 0.4192 0.063 Uiso d . 1 . .
C C4 0.8307(3) 1.0339(3) 0.9173(3) 0.0717(10) Uani d . 1 . .
H H4 0.8532 0.9910 0.9697 0.086 Uiso calc R 1 . .
C C3 0.8417(2) 1.0153(2) 0.8060(2) 0.0557(7) Uani d . 1 . .
C C8 0.7325(2) 1.0115(2) 0.5591(2) 0.0538(7) Uani d . 1 . .
H H8A 0.7227 0.9521 0.5987 0.065 Uiso calc R 1 . .
H H8B 0.6772 1.0517 0.5714 0.065 Uiso calc R 1 . .
C C9 0.6502(2) 0.9762(2) 0.3839(3) 0.0658(9) Uani d . 1 . .
H H9 0.6062 1.0272 0.4054 0.079 Uiso calc R 1 . .
C C7 0.7657(2) 1.1617(2) 0.7621(3) 0.0649(8) Uani d . 1 . .
H H7 0.7436 1.2054 0.7104 0.078 Uiso calc R 1 . .
C C11 0.6655(3) 0.9809(3) 0.2604(3) 0.0907(12) Uani d . 1 . .
H H11A 0.7094 0.9319 0.2385 0.109 Uiso calc R 1 . .
H H11B 0.6911 1.0422 0.2411 0.109 Uiso calc R 1 . .
H H11C 0.6057 0.9717 0.2233 0.109 Uiso calc R 1 . .
C C6 0.7534(2) 1.1809(3) 0.8735(3) 0.0753(10) Uani d . 1 . .
H H6 0.7233 1.2367 0.8959 0.090 Uiso calc R 1 . .
C C10 0.6073(3) 0.8813(3) 0.4176(3) 0.0885(12) Uani d . 1 . .
H H10A 0.5965 0.8810 0.4958 0.106 Uiso calc R 1 . .
H H10B 0.6505 0.8307 0.3986 0.106 Uiso calc R 1 . .
H H10C 0.5479 0.8721 0.3798 0.106 Uiso calc R 1 . .
C C5 0.7860(3) 1.1172(3) 0.9497(3) 0.0779(11) Uani d . 1 . .
H H5 0.7781 1.1300 1.0244 0.093 Uiso calc R 1 . .

loop_
_atom_site_aniso_label
_atom_site_aniso_U_11
_atom_site_aniso_U_22
_atom_site_aniso_U_33
_atom_site_aniso_U_12
_atom_site_aniso_U_13
_atom_site_aniso_U_23
Cl1 0.1254(9) 0.0656(5) 0.0688(5) 0.0248(5) -0.0095(6) 0.0035(5)
O1 0.0652(14) 0.0607(13) 0.0588(12) -0.0115(10) -0.0115(11) 0.0144(10)
C2 0.0470(14) 0.0513(15) 0.0470(14) -0.0033(12) 0.0018(13) -0.0009(13)
C1 0.0505(16) 0.0506(16) 0.0466(15) 0.0013(13) -0.0003(13) 0.0046(12)
N1 0.0532(14) 0.0547(14) 0.0501(13) -0.0047(12) -0.0052(11) -0.0027(12)
C4 0.086(3) 0.082(3) 0.0473(18) -0.006(2) -0.0079(17) -0.0014(16)
C3 0.0620(18) 0.0542(17) 0.0509(16) -0.0040(15) -0.0033(14) 0.0002(13)
C8 0.0536(17) 0.0556(17) 0.0522(16) -0.0052(14) 0.0036(14) -0.0057(14)
C9 0.0605(19) 0.062(2) 0.075(2) 0.0040(16) -0.0155(17) -0.0085(16)
C7 0.0632(19) 0.0651(19) 0.066(2) 0.0135(15) 0.0028(17) -0.0066(17)
C11 0.106(3) 0.092(3) 0.074(2) 0.004(2) -0.032(2) -0.007(2)
C6 0.065(2) 0.086(3) 0.075(2) 0.0079(19) 0.0035(19) -0.025(2)
C10 0.070(2) 0.085(3) 0.110(3) -0.021(2) -0.011(2) -0.007(2)
C5 0.075(2) 0.104(3) 0.0548(19) -0.012(2) 0.0057(18) -0.025(2)

loop_
_atom_type_symbol
_atom_type_description
_atom_type_scat_dispersion_real
_atom_type_scat_dispersion_imag
_atom_type_scat_source
C C 0.0033 0.0016 'International Tables Vol C Tables 4.2.6.8 and 6.1.1.4'
H H 0.0000 0.0000 'International Tables Vol C Tables 4.2.6.8 and 6.1.1.4'
Cl Cl 0.1484 0.1585 'International Tables Vol C Tables 4.2.6.8 and 6.1.1.4'
N N 0.0061 0.0033 'International Tables Vol C Tables 4.2.6.8 and 6.1.1.4'
O O 0.0106 0.0060 'International Tables Vol C Tables 4.2.6.8 and 6.1.1.4'

loop_
_geom_angle_atom_site_label_1
_geom_angle_atom_site_label_2
_geom_angle_atom_site_label_3
_geom_angle_site_symmetry_1
_geom_angle_site_symmetry_3
_geom_angle
_geom_angle_publ_flag
C1 O1 H201 . . 109.5 ?
C3 C2 C7 . . 117.1(3) ?
C3 C2 C1 . . 123.6(3) ?
C7 C2 C1 . . 119.3(3) ?
O1 C1 C8 . . 106.1(2) ?
O1 C1 C2 . . 112.2(2) ?
C8 C1 C2 . . 109.8(2) ?
O1 C1 H1 . . 109.6 ?
C8 C1 H1 . . 109.6 ?
C2 C1 H1 . . 109.6 ?
C9 N1 C8 . . 113.7(2) ?
C9 N1 H301 . . 110.9 ?
C8 N1 H301 . . 99.5 ?
C5 C4 C3 . . 119.2(3) ?
C5 C4 H4 . . 120.4 ?
C3 C4 H4 . . 120.4 ?
C4 C3 C2 . . 121.9(3) ?
C4 C3 Cl1 . . 118.1(3) ?
C2 C3 Cl1 . . 120.0(2) ?
N1 C8 C1 . . 110.9(2) ?
N1 C8 H8A . . 109.5 ?
C1 C8 H8A . . 109.5 ?
N1 C8 H8B . . 109.5 ?
C1 C8 H8B . . 109.5 ?
H8A C8 H8B . . 108.1 ?
N1 C9 C10 . . 110.5(3) ?
N1 C9 C11 . . 109.2(3) ?
C10 C9 C11 . . 111.2(3) ?
N1 C9 H9 . . 108.7 ?
C10 C9 H9 . . 108.7 ?
C11 C9 H9 . . 108.7 ?
C6 C7 C2 . . 121.7(3) ?
C6 C7 H7 . . 119.2 ?
C2 C7 H7 . . 119.2 ?
C9 C11 H11A . . 109.5 ?
C9 C11 H11B . . 109.5 ?
H11A C11 H11B . . 109.5 ?
C9 C11 H11C . . 109.5 ?
H11A C11 H11C . . 109.5 ?
H11B C11 H11C . . 109.5 ?
C5 C6 C7 . . 119.4(3) ?
C5 C6 H6 . . 120.3 ?
C7 C6 H6 . . 120.3 ?
C9 C10 H10A . . 109.5 ?
C9 C10 H10B . . 109.5 ?
H10A C10 H10B . . 109.5 ?
C9 C10 H10C . . 109.5 ?
H10A C10 H10C . . 109.5 ?
H10B C10 H10C . . 109.5 ?
C6 C5 C4 . . 120.8(3) ?
C6 C5 H5 . . 119.6 ?
C4 C5 H5 . . 119.6 ?

loop_
_geom_bond_atom_site_label_1
_geom_bond_atom_site_label_2
_geom_bond_site_symmetry_2
_geom_bond_distance
_geom_bond_publ_flag
Cl1 C3 . 1.741(3) ?
O1 C1 . 1.413(3) ?
O1 H201 . 0.8200 ?
C2 C3 . 1.387(4) ?
C2 C7 . 1.395(4) ?
C2 C1 . 1.516(4) ?
C1 C8 . 1.517(4) ?
C1 H1 . 0.9800 ?
N1 C9 . 1.473(4) ?
N1 C8 . 1.475(4) ?
N1 H301 . 0.8580 ?
C4 C5 . 1.382(5) ?
C4 C3 . 1.383(4) ?
C4 H4 . 0.9300 ?
C8 H8A . 0.9700 ?
C8 H8B . 0.9700 ?
C9 C10 . 1.516(5) ?
C9 C11 . 1.514(5) ?
C9 H9 . 0.9800 ?
C7 C6 . 1.387(5) ?
C7 H7 . 0.9300 ?
C11 H11A . 0.9600 ?
C11 H11B . 0.9600 ?
C11 H11C . 0.9600 ?
C6 C5 . 1.364(5) ?
C6 H6 . 0.9300 ?
C10 H10A . 0.9600 ?
C10 H10B . 0.9600 ?
C10 H10C . 0.9600 ?
C5 H5 . 0.9300 ?

loop_
_geom_hbond_atom_site_label_D
_geom_hbond_atom_site_label_H
_geom_hbond_atom_site_label_A
_geom_hbond_site_symmetry_A
_geom_hbond_distance_DH
_geom_hbond_distance_HA
_geom_hbond_distance_DA
_geom_hbond_angle_DHA
O1 H201 N1 7_576 0.82 1.97 2.765(3) 164
N1 H301 O1 . 0.86 2.25 2.789(3) 121
C6 H6 O1 8_455 0.93 2.45 3.283(4) 149

loop_
_geom_torsion_atom_site_label_1
_geom_torsion_atom_site_label_2
_geom_torsion_atom_site_label_3
_geom_torsion_atom_site_label_4
_geom_torsion_site_symmetry_1
_geom_torsion_site_symmetry_2
_geom_torsion_site_symmetry_3
_geom_torsion_site_symmetry_4
_geom_torsion
_geom_torsion_publ_flag
C3 C2 C1 O1 . . . . -150.5(3) ?
C7 C2 C1 O1 . . . . 30.5(4) ?
C3 C2 C1 C8 . . . . 91.8(3) ?
C7 C2 C1 C8 . . . . -87.2(3) ?
C5 C4 C3 C2 . . . . 1.0(5) ?
C5 C4 C3 Cl1 . . . . -179.8(3) ?
C7 C2 C3 C4 . . . . -0.9(5) ?
C1 C2 C3 C4 . . . . -180.0(3) ?
C7 C2 C3 Cl1 . . . . 179.9(2) ?
C1 C2 C3 Cl1 . . . . 0.9(4) ?
C9 N1 C8 C1 . . . . -159.3(3) ?
O1 C1 C8 N1 . . . . 59.9(3) ?
C2 C1 C8 N1 . . . . -178.6(2) ?
C8 N1 C9 C10 . . . . -71.4(4) ?
C8 N1 C9 C11 . . . . 166.0(3) ?
C3 C2 C7 C6 . . . . 0.3(5) ?
C1 C2 C7 C6 . . . . 179.4(3) ?
C2 C7 C6 C5 . . . . 0.2(5) ?
C7 C6 C5 C4 . . . . -0.2(6) ?
C3 C4 C5 C6 . . . . -0.4(6) ?

loop_
_cod_related_entry_id
_cod_related_entry_database
_cod_related_entry_code
1 ChemSpider 2708
